data_7134997
loop_
_publ_author_name
'&#x141;aski, Piotr'
'Drapa&#x142;a, Jakub'
'Kami&#x144;ski, Rados&#x142;aw'
'Durka, Krzysztof'
'Szarejko, Dariusz'
'Henning, Robert'
'Jarzembska, Katarzyna N.'

_publ_section_title
;
 Capturing the short-lived excited singlet state in crystals of a TADF
 silver(I) complex.
;
_journal_issue 85
_journal_name_full 'Chemical communications (Cambridge, England)'
_journal_page_first 16560
_journal_page_last 16563
_journal_paper_doi 10.1039/d5cc04193g
_journal_volume 61
_journal_year 2025
_chemical_formula_moiety 'C48 H38 Ag P3 S'
_chemical_formula_sum 'C48 H38 Ag P3 S'
_chemical_formula_weight 847.7
_space_group_IT_number 2
_space_group_name_Hall '-P 1'
_space_group_name_H-M_alt 'P -1'
_symmetry_cell_setting triclinic
_symmetry_Int_Tables_number 2
_symmetry_space_group_name_Hall '-P 1'
_symmetry_space_group_name_H-M 'P -1'
_audit_update_record
;
2025-07-15 deposited with the CCDC.	2025-09-17 downloaded from the CCDC.
;
_cell_angle_alpha 72.271(3)
_cell_angle_beta 88.798(3)
_cell_angle_gamma 81.388(3)
_cell_formula_units_Z 2
_cell_length_a 10.8455(5)
_cell_length_b 12.0698(5)
_cell_length_c 15.9133(5)
_cell_measurement_reflns_used 9791
_cell_measurement_temperature 100
_cell_measurement_theta_max 29.16
_cell_measurement_theta_min 2.51
_cell_volume 1961.13(14)
_diffrn_ambient_temperature 100
_diffrn_detector 'CCD plate'
_diffrn_measured_fraction_theta_full 0.98
_diffrn_measured_fraction_theta_max 0.92
_diffrn_measurement_device 'four-circle diffractometer'
_diffrn_measurement_device_type 'SuperNova Dual, Mo, Atlas'
_diffrn_measurement_method '\w scans'
_diffrn_radiation_monochromator mirror
_diffrn_radiation_probe x-ray
_diffrn_radiation_source 'X-ray tube'
_diffrn_radiation_type 'Mo K\a'
_diffrn_radiation_wavelength 0.71069
_diffrn_reflns_av_R_equivalents 0.0941
_diffrn_reflns_av_unetI/netI 0.1417
_diffrn_reflns_limit_h_max 15
_diffrn_reflns_limit_h_min -16
_diffrn_reflns_limit_k_max 18
_diffrn_reflns_limit_k_min -18
_diffrn_reflns_limit_l_max 24
_diffrn_reflns_limit_l_min -22
_diffrn_reflns_number 46934
_diffrn_reflns_theta_full 31.77
_diffrn_reflns_theta_max 33.09
_diffrn_reflns_theta_min 1.79
_diffrn_source 'micro-focus sealed X-ray tube'
_exptl_absorpt_coefficient_mu 0.724
_exptl_absorpt_correction_T_max 0.934
_exptl_absorpt_correction_T_min 0.925
_exptl_absorpt_correction_type multi-scan
_exptl_absorpt_process_details
;
 R.H. Blessing, Acta Cryst. (1995), A51, 33-38
;
_exptl_crystal_colour colourless
_exptl_crystal_density_diffrn 1.4355
_exptl_crystal_description block
_exptl_crystal_F_000 868
_exptl_crystal_size_max 0.212
_exptl_crystal_size_mid 0.137
_exptl_crystal_size_min 0.05
_refine_diff_density_max 2.27
_refine_diff_density_min -1.11
_refine_ls_extinction_method none
_refine_ls_goodness_of_fit_gt 1.21
_refine_ls_goodness_of_fit_ref 1.02
_refine_ls_hydrogen_treatment constr
_refine_ls_number_constraints 152
_refine_ls_number_parameters 478
_refine_ls_number_reflns 13666
_refine_ls_number_restraints 0
_refine_ls_R_factor_all 0.1201
_refine_ls_R_factor_gt 0.0477
_refine_ls_shift/su_max 0.0431
_refine_ls_shift/su_mean 0.0045
_refine_ls_structure_factor_coef Fsqd
_refine_ls_weighting_details w=1/(\s^2^(I)+0.0004I^2^)
_refine_ls_weighting_scheme sigma
_refine_ls_wR_factor_gt 0.0857
_refine_ls_wR_factor_ref 0.1185
_reflns_number_gt 5281
_reflns_number_total 13666
_reflns_threshold_expression I>3\s(I)
_cod_data_source_file d5cc04193g2.cif
_cod_data_source_block Ag-dppbz-dpps-TR-Laue
_cod_depositor_comments
;
The following automatic conversions were performed:

data item '_diffrn_radiation_probe' value 'X-ray' was changed to
'x-ray' in accordance with the
/home/data/users/saulius/crontab/automatic-downloads/rss-feeds/RSC/lib/dictionaries/cif_core.dic
dictionary named 'cif_core.dic' version 2.4.2 last updated on
2011-04-26.

Automatic conversion script
Id: cif_fix_values 8170 2020-07-09 18:12:32Z antanas 

 Adding full bibliography for 7134996--7134997.cif.
;
_cod_database_code 7134997

loop_
_space_group_symop_id
_space_group_symop_operation_xyz
1 x,y,z
2 -x,-y,-z

loop_
_atom_site_label
_atom_site_type_symbol
_atom_site_fract_x
_atom_site_fract_y
_atom_site_fract_z
_atom_site_adp_type
_atom_site_U_iso_or_equiv
_atom_site_site_symmetry_multiplicity
_atom_site_occupancy
_atom_site_calc_flag
_atom_site_refinement_flags
_atom_site_disorder_assembly
_atom_site_disorder_group
Ag1 Ag 0.24525(2) 0.25317(2) 0.740937(15) Uani 0.02458(10) 2 1 d . . .
S1 S 0.12321(8) 0.08324(8) 0.76393(5) Uani 0.0263(3) 2 1 d . . .
C1 C 0.2628(3) 0.0729(3) 0.61406(20) Uani 0.0214(11) 2 1 d . . .
C2 C 0.1653(3) 0.0357(3) 0.67117(20) Uani 0.0231(11) 2 1 d . . .
C3 C 0.0933(3) -0.0402(3) 0.6502(2) Uani 0.0275(13) 2 1 d . . .
H3 H 0.028166 -0.06798 0.689226 Uiso 0.033 2 1 d . . .
C4 C 0.1119(3) -0.0767(3) 0.5764(2) Uani 0.0294(13) 2 1 d . . .
H4 H 0.062074 -0.130565 0.565449 Uiso 0.0353 2 1 d . . .
C5 C 0.2033(3) -0.0351(3) 0.5177(2) Uani 0.0302(14) 2 1 d . . .
H5 H 0.214576 -0.056407 0.464332 Uiso 0.0363 2 1 d . . .
C6 C 0.2776(3) 0.0376(3) 0.5374(2) Uani 0.0283(13) 2 1 d . . .
H6 H 0.341796 0.0651 0.497411 Uiso 0.034 2 1 d . . .
P1 P 0.36422(8) 0.16920(8) 0.63669(5) Uani 0.0226(3) 2 1 d . . .
C7 C 0.5125(3) 0.0736(3) 0.67551(19) Uani 0.0231(12) 2 1 d . . .
C8 C 0.6042(3) 0.1186(3) 0.7101(2) Uani 0.0322(14) 2 1 d . . .
H8 H 0.58858 0.198029 0.712294 Uiso 0.0386 2 1 d . . .
C9 C 0.7193(3) 0.0484(4) 0.7416(2) Uani 0.0398(16) 2 1 d . . .
H9 H 0.782273 0.080455 0.764329 Uiso 0.0477 2 1 d . . .
C10 C 0.7418(3) -0.0661(4) 0.7399(2) Uani 0.0369(15) 2 1 d . . .
H10 H 0.819129 -0.114776 0.763569 Uiso 0.0443 2 1 d . . .
C11 C 0.6533(3) -0.1111(4) 0.7043(2) Uani 0.0372(15) 2 1 d . . .
H11 H 0.670228 -0.190277 0.701556 Uiso 0.0447 2 1 d . . .
C12 C 0.5392(3) -0.0419(3) 0.6723(2) Uani 0.0289(13) 2 1 d . . .
H12 H 0.478264 -0.07403 0.647695 Uiso 0.0347 2 1 d . . .
C13 C 0.4026(3) 0.2580(3) 0.5267(2) Uani 0.0232(12) 2 1 d . . .
C14 C 0.5020(3) 0.2218(3) 0.4795(2) Uani 0.0289(13) 2 1 d . . .
H14 H 0.555935 0.149215 0.506448 Uiso 0.0347 2 1 d . . .
C15 C 0.5243(3) 0.2884(3) 0.3948(2) Uani 0.0313(14) 2 1 d . . .
H15 H 0.593117 0.261799 0.36334 Uiso 0.0375 2 1 d . . .
C16 C 0.4481(3) 0.3929(3) 0.3552(2) Uani 0.0338(14) 2 1 d . . .
H16 H 0.462523 0.438345 0.295794 Uiso 0.0406 2 1 d . . .
C17 C 0.3509(4) 0.4319(3) 0.4014(2) Uani 0.0371(15) 2 1 d . . .
H17 H 0.298653 0.505567 0.374477 Uiso 0.0445 2 1 d . . .
C18 C 0.3282(3) 0.3650(3) 0.4869(2) Uani 0.0303(13) 2 1 d . . .
H18 H 0.260607 0.393099 0.518604 Uiso 0.0364 2 1 d . . .
P2 P 0.13243(8) 0.45890(8) 0.71393(5) Uani 0.0223(3) 2 1 d . . .
C19 C -0.0227(3) 0.4651(3) 0.76141(20) Uani 0.0240(12) 2 1 d . . .
C20 C -0.0820(3) 0.3669(3) 0.7761(2) Uani 0.0322(14) 2 1 d . . .
H20 H -0.042971 0.299875 0.759753 Uiso 0.0387 2 1 d . . .
C21 C -0.1979(3) 0.3661(4) 0.8145(2) Uani 0.0411(16) 2 1 d . . .
H21 H -0.240023 0.299153 0.822674 Uiso 0.0493 2 1 d . . .
C22 C -0.2537(4) 0.4596(4) 0.8411(2) Uani 0.0391(16) 2 1 d . . .
H22 H -0.332708 0.456787 0.869453 Uiso 0.0469 2 1 d . . .
C23 C -0.1951(4) 0.5573(4) 0.8266(2) Uani 0.0382(15) 2 1 d . . .
H23 H -0.233452 0.623403 0.844293 Uiso 0.0459 2 1 d . . .
C24 C -0.0802(3) 0.5597(3) 0.7862(2) Uani 0.0325(14) 2 1 d . . .
H24 H -0.040264 0.628385 0.775446 Uiso 0.0391 2 1 d . . .
C25 C 0.1148(3) 0.5713(3) 0.60562(19) Uani 0.0227(11) 2 1 d . . .
C26 C -0.0004(3) 0.6202(3) 0.5645(2) Uani 0.0315(13) 2 1 d . . .
H26 H -0.075314 0.601268 0.595118 Uiso 0.0378 2 1 d . . .
C27 C -0.0078(4) 0.6973(3) 0.4783(2) Uani 0.0356(14) 2 1 d . . .
H27 H -0.087803 0.729558 0.449509 Uiso 0.0427 2 1 d . . .
C28 C 0.0988(3) 0.7272(3) 0.4347(2) Uani 0.0298(13) 2 1 d . . .
H28 H 0.093247 0.781317 0.376036 Uiso 0.0357 2 1 d . . .
C29 C 0.2134(3) 0.6794(3) 0.4752(2) Uani 0.0291(13) 2 1 d . . .
H29 H 0.287908 0.700029 0.444703 Uiso 0.035 2 1 d . . .
C30 C 0.2218(3) 0.6011(3) 0.5603(2) Uani 0.0303(13) 2 1 d . . .
H30 H 0.302283 0.567478 0.587922 Uiso 0.0363 2 1 d . . .
P3 P 0.28823(8) 0.28613(8) 0.88416(5) Uani 0.0208(3) 2 1 d . . .
C31 C 0.4254(3) 0.2185(3) 0.95650(19) Uani 0.0228(12) 2 1 d . . .
C32 C 0.5382(4) 0.2012(4) 0.9187(2) Uani 0.062(2) 2 1 d . . .
H32 H 0.543594 0.227746 0.855603 Uiso 0.0743 2 1 d . . .
C33 C 0.6442(4) 0.1462(5) 0.9695(3) Uani 0.073(2) 2 1 d . . .
H33 H 0.72293 0.138022 0.941686 Uiso 0.0879 2 1 d . . .
C34 C 0.6380(3) 0.1034(3) 1.0592(2) Uani 0.0321(13) 2 1 d . . .
H34 H 0.711271 0.063238 1.094609 Uiso 0.0385 2 1 d . . .
C35 C 0.5280(4) 0.1185(4) 1.0967(2) Uani 0.0432(16) 2 1 d . . .
H35 H 0.522907 0.087681 1.159612 Uiso 0.0518 2 1 d . . .
C36 C 0.4208(4) 0.1774(3) 1.0472(2) Uani 0.0403(16) 2 1 d . . .
H36 H 0.343599 0.189453 1.076144 Uiso 0.0484 2 1 d . . .
C37 C 0.1588(3) 0.2568(3) 0.95902(18) Uani 0.0213(11) 2 1 d . . .
C38 C 0.1302(3) 0.1434(3) 0.9859(2) Uani 0.0334(14) 2 1 d . . .
H38 H 0.175978 0.08532 0.96258 Uiso 0.0401 2 1 d . . .
C39 C 0.0371(3) 0.1116(3) 1.0457(2) Uani 0.0355(15) 2 1 d . . .
H39 H 0.020762 0.031804 1.065202 Uiso 0.0426 2 1 d . . .
C40 C -0.0319(3) 0.1964(3) 1.0769(2) Uani 0.0270(13) 2 1 d . . .
H40 H -0.096821 0.175681 1.118044 Uiso 0.0324 2 1 d . . .
C41 C -0.0075(3) 0.3091(3) 1.0491(2) Uani 0.0358(14) 2 1 d . . .
H41 H -0.056707 0.368088 1.069811 Uiso 0.043 2 1 d . . .
C42 C 0.0882(3) 0.3397(3) 0.9907(2) Uani 0.0317(13) 2 1 d . . .
H42 H 0.105292 0.419217 0.972424 Uiso 0.038 2 1 d . . .
C43 C 0.2210(3) 0.5222(3) 0.78100(18) Uani 0.0187(11) 2 1 d . . .
C44 C 0.2881(3) 0.4460(3) 0.85719(18) Uani 0.0189(11) 2 1 d . . .
C45 C 0.3535(3) 0.4938(3) 0.9088(2) Uani 0.0257(12) 2 1 d . . .
H45 H 0.397739 0.44253 0.961178 Uiso 0.0308 2 1 d . . .
C46 C 0.3560(3) 0.6132(3) 0.88624(19) Uani 0.0251(12) 2 1 d . . .
H46 H 0.402579 0.644354 0.922073 Uiso 0.0301 2 1 d . . .
C47 C 0.2905(3) 0.6880(3) 0.81127(19) Uani 0.0232(12) 2 1 d . . .
H47 H 0.292165 0.771195 0.795064 Uiso 0.0278 2 1 d . . .
C48 C 0.2234(3) 0.6432(3) 0.76020(20) Uani 0.0235(12) 2 1 d . . .
H48 H 0.177259 0.696063 0.709229 Uiso 0.0282 2 1 d . . .

loop_
_atom_site_aniso_label
_atom_site_aniso_type_symbol
_atom_site_aniso_U_11
_atom_site_aniso_U_22
_atom_site_aniso_U_33
_atom_site_aniso_U_12
_atom_site_aniso_U_13
_atom_site_aniso_U_23
Ag1 Ag 0.02522(15) 0.02489(15) 0.02317(14) -0.00348(11) 0.00050(10) -0.00677(11)
S1 S 0.0291(5) 0.0281(5) 0.0207(4) -0.0098(4) 0.0038(3) -0.0033(4)
C1 C 0.0217(18) 0.0182(17) 0.0235(16) 0.0020(14) -0.0031(13) -0.0072(13)
C2 C 0.0254(19) 0.0174(17) 0.0220(16) -0.0025(14) -0.0049(14) 0.0007(13)
C3 C 0.030(2) 0.0221(19) 0.0273(18) -0.0050(16) -0.0011(15) -0.0015(15)
C4 C 0.028(2) 0.026(2) 0.036(2) -0.0031(16) -0.0046(16) -0.0109(16)
C5 C 0.032(2) 0.030(2) 0.0299(19) -0.0015(17) -0.0027(16) -0.0131(16)
C6 C 0.024(2) 0.033(2) 0.0273(18) -0.0023(16) 0.0027(15) -0.0091(16)
P1 P 0.0212(5) 0.0251(5) 0.0208(4) -0.0033(4) 0.0015(3) -0.0061(4)
C7 C 0.0240(19) 0.030(2) 0.0145(15) -0.0048(15) 0.0029(13) -0.0060(14)
C8 C 0.030(2) 0.032(2) 0.0329(19) -0.0023(17) -0.0044(16) -0.0084(17)
C9 C 0.027(2) 0.055(3) 0.033(2) -0.013(2) -0.0074(16) -0.0032(19)
C10 C 0.026(2) 0.044(3) 0.0291(19) 0.0053(19) 0.0030(16) 0.0010(18)
C11 C 0.039(2) 0.039(2) 0.0288(19) 0.006(2) 0.0009(17) -0.0089(18)
C12 C 0.031(2) 0.033(2) 0.0237(17) -0.0073(17) 0.0009(15) -0.0079(16)
C13 C 0.0224(18) 0.0225(18) 0.0226(16) -0.0021(15) -0.0007(13) -0.0043(14)
C14 C 0.028(2) 0.028(2) 0.0276(18) -0.0040(16) -0.0001(15) -0.0035(15)
C15 C 0.029(2) 0.037(2) 0.0276(18) -0.0092(18) 0.0076(15) -0.0086(16)
C16 C 0.040(2) 0.040(2) 0.0190(17) -0.0119(19) -0.0022(16) -0.0011(16)
C17 C 0.039(2) 0.033(2) 0.034(2) -0.0045(19) -0.0030(18) -0.0024(17)
C18 C 0.028(2) 0.030(2) 0.0304(19) -0.0030(17) 0.0027(15) -0.0066(16)
P2 P 0.0227(5) 0.0209(5) 0.0195(4) -0.0014(4) -0.0037(3) -0.0011(3)
C19 C 0.0246(19) 0.0255(19) 0.0206(16) -0.0021(15) -0.0028(13) -0.0056(14)
C20 C 0.029(2) 0.030(2) 0.038(2) -0.0062(17) 0.0009(16) -0.0106(17)
C21 C 0.027(2) 0.042(3) 0.056(3) -0.0136(19) 0.0031(19) -0.014(2)
C22 C 0.026(2) 0.053(3) 0.035(2) -0.002(2) 0.0018(17) -0.010(2)
C23 C 0.039(2) 0.039(3) 0.033(2) 0.005(2) -0.0010(17) -0.0099(18)
C24 C 0.031(2) 0.030(2) 0.036(2) 0.0004(17) 0.0023(16) -0.0110(17)
C25 C 0.030(2) 0.0199(18) 0.0158(15) 0.0004(15) -0.0063(13) -0.0031(13)
C26 C 0.028(2) 0.030(2) 0.0290(18) -0.0048(17) -0.0043(15) 0.0018(16)
C27 C 0.036(2) 0.032(2) 0.0306(19) -0.0004(18) -0.0126(17) 0.0011(17)
C28 C 0.042(2) 0.026(2) 0.0185(16) -0.0025(17) -0.0065(15) -0.0040(15)
C29 C 0.038(2) 0.029(2) 0.0213(17) -0.0098(17) 0.0020(15) -0.0067(15)
C30 C 0.031(2) 0.031(2) 0.0260(18) -0.0027(17) -0.0054(15) -0.0056(16)
P3 P 0.0215(5) 0.0212(5) 0.0172(4) -0.0030(4) -0.0007(3) -0.0023(3)
C31 C 0.0287(19) 0.0226(18) 0.0164(15) -0.0067(15) -0.0040(13) -0.0033(13)
C32 C 0.032(3) 0.105(4) 0.0224(19) 0.015(3) 0.0032(17) 0.006(2)
C33 C 0.036(3) 0.117(5) 0.034(2) 0.022(3) 0.003(2) 0.009(3)
C34 C 0.031(2) 0.026(2) 0.0318(19) 0.0086(16) -0.0155(16) -0.0037(16)
C35 C 0.040(3) 0.055(3) 0.0232(19) -0.004(2) -0.0041(17) 0.0037(18)
C36 C 0.032(2) 0.056(3) 0.0232(18) 0.001(2) 0.0001(16) -0.0009(18)
C37 C 0.0221(18) 0.0232(18) 0.0151(15) -0.0036(15) -0.0024(13) -0.0003(13)
C38 C 0.042(2) 0.021(2) 0.043(2) -0.0104(17) 0.0184(18) -0.0166(16)
C39 C 0.043(2) 0.027(2) 0.041(2) -0.0146(19) 0.0150(18) -0.0142(17)
C40 C 0.026(2) 0.029(2) 0.0265(18) -0.0102(16) 0.0067(14) -0.0068(15)
C41 C 0.039(2) 0.025(2) 0.041(2) -0.0029(18) 0.0181(18) -0.0093(17)
C42 C 0.040(2) 0.0198(19) 0.0324(19) -0.0053(17) 0.0060(17) -0.0037(15)
C43 C 0.0144(16) 0.0259(18) 0.0147(14) -0.0035(14) -0.0013(12) -0.0043(13)
C44 C 0.0205(17) 0.0181(17) 0.0146(14) -0.0022(14) 0.0014(12) -0.0002(12)
C45 C 0.029(2) 0.027(2) 0.0184(16) -0.0028(16) -0.0034(14) -0.0035(14)
C46 C 0.031(2) 0.0246(19) 0.0214(16) -0.0058(16) -0.0020(14) -0.0083(14)
C47 C 0.0258(19) 0.0196(18) 0.0231(16) -0.0049(15) 0.0071(14) -0.0047(14)
C48 C 0.0241(19) 0.0236(19) 0.0197(16) 0.0005(15) 0.0038(13) -0.0042(14)

loop_
_atom_type_symbol
_atom_type_scat_dispersion_real
_atom_type_scat_dispersion_imag
_atom_type_scat_source
_atom_type_scat_Cromer_Mann_a1
_atom_type_scat_Cromer_Mann_b1
_atom_type_scat_Cromer_Mann_a2
_atom_type_scat_Cromer_Mann_b2
_atom_type_scat_Cromer_Mann_a3
_atom_type_scat_Cromer_Mann_b3
_atom_type_scat_Cromer_Mann_a4
_atom_type_scat_Cromer_Mann_b4
_atom_type_scat_Cromer_Mann_c
C 0.0033 0.0016 'International Tables Vol C tables 4.2.6.8 and 6.1.1.4' 2.31 20.843901 1.02 10.2075 1.5886 0.5687 0.865 51.651199 0.2156
H 0.0000 0.0000 'International Tables Vol C tables 4.2.6.8 and 6.1.1.4' 0.493002 10.5109 0.322912 26.1257 0.140191 3.14236 0.04081 57.799702 0.003038
Ag -0.8971 1.1015 'International Tables Vol C tables 4.2.6.8 and 6.1.1.4' 19.2808 0.6446 16.688499 7.4726 4.8045 24.6605 1.0463 99.815598 5.179
P 0.1023 0.0942 'International Tables Vol C tables 4.2.6.8 and 6.1.1.4' 6.4345 1.9067 4.1791 27.157 1.78 0.526 1.4908 68.164497 1.1149
S 0.1246 0.1234 'International Tables Vol C tables 4.2.6.8 and 6.1.1.4' 6.9053 1.4679 5.2034 22.215099 1.4379 0.2536 1.5863 56.172001 0.8669

loop_
_geom_angle_atom_site_label_1
_geom_angle_atom_site_label_2
_geom_angle_atom_site_label_3
_geom_angle_site_symmetry_1
_geom_angle_site_symmetry_2
_geom_angle_site_symmetry_3
_geom_angle
_geom_angle_publ_flag
S1 Ag1 P1 . . . 84.93(3) ?
S1 Ag1 P2 . . . 120.16(3) ?
S1 Ag1 P3 . . . 110.94(3) ?
P1 Ag1 P2 . . . 128.28(3) ?
P1 Ag1 P3 . . . 136.61(3) ?
P2 Ag1 P3 . . . 79.46(3) ?
Ag1 S1 C2 . . . 101.70(12) ?
C2 C1 C6 . . . 118.5(3) ?
C2 C1 P1 . . . 121.0(3) ?
C6 C1 P1 . . . 120.4(2) ?
S1 C2 C1 . . . 124.7(3) ?
S1 C2 C3 . . . 117.8(2) ?
C1 C2 C3 . . . 117.5(3) ?
C2 C3 H3 . . . 118.46 ?
C2 C3 C4 . . . 123.0(3) ?
H3 C3 C4 . . . 118.52 ?
C3 C4 H4 . . . 120.28 ?
C3 C4 C5 . . . 119.5(4) ?
H4 C4 C5 . . . 120.17 ?
C4 C5 H5 . . . 120.62 ?
C4 C5 C6 . . . 118.9(3) ?
H5 C5 C6 . . . 120.52 ?
C1 C6 C5 . . . 122.4(3) ?
C1 C6 H6 . . . 118.71 ?
C5 C6 H6 . . . 118.85 ?
Ag1 P1 C1 . . . 103.23(11) ?
Ag1 P1 C7 . . . 118.05(12) ?
Ag1 P1 C13 . . . 122.96(12) ?
C1 P1 C7 . . . 104.86(16) ?
C1 P1 C13 . . . 103.55(16) ?
C7 P1 C13 . . . 102.05(14) ?
P1 C7 C8 . . . 118.3(3) ?
P1 C7 C12 . . . 123.6(3) ?
C8 C7 C12 . . . 118.1(3) ?
C7 C8 H8 . . . 119.76 ?
C7 C8 C9 . . . 120.5(4) ?
H8 C8 C9 . . . 119.72 ?
C8 C9 H9 . . . 119.95 ?
C8 C9 C10 . . . 120.1(4) ?
H9 C9 C10 . . . 119.94 ?
C9 C10 H10 . . . 119.95 ?
C9 C10 C11 . . . 120.1(3) ?
H10 C10 C11 . . . 119.97 ?
C10 C11 H11 . . . 119.93 ?
C10 C11 C12 . . . 120.2(4) ?
H11 C11 C12 . . . 119.87 ?
C7 C12 C11 . . . 120.9(4) ?
C7 C12 H12 . . . 119.54 ?
C11 C12 H12 . . . 119.56 ?
P1 C13 C14 . . . 122.8(2) ?
P1 C13 C18 . . . 119.1(2) ?
C14 C13 C18 . . . 118.0(3) ?
C13 C14 H14 . . . 119.33 ?
C13 C14 C15 . . . 121.2(3) ?
H14 C14 C15 . . . 119.46 ?
C14 C15 H15 . . . 119.92 ?
C14 C15 C16 . . . 120.2(3) ?
H15 C15 C16 . . . 119.83 ?
C15 C16 H16 . . . 120.23 ?
C15 C16 C17 . . . 119.6(3) ?
H16 C16 C17 . . . 120.21 ?
C16 C17 H17 . . . 119.83 ?
C16 C17 C18 . . . 120.3(3) ?
H17 C17 C18 . . . 119.85 ?
C13 C18 C17 . . . 120.6(3) ?
C13 C18 H18 . . . 119.73 ?
C17 C18 H18 . . . 119.69 ?
Ag1 P2 C19 . . . 113.56(11) ?
Ag1 P2 C25 . . . 124.21(12) ?
Ag1 P2 C43 . . . 104.38(10) ?
C19 P2 C25 . . . 105.42(14) ?
C19 P2 C43 . . . 102.95(16) ?
C25 P2 C43 . . . 103.91(16) ?
P2 C19 C20 . . . 117.6(3) ?
P2 C19 C24 . . . 123.3(3) ?
C20 C19 C24 . . . 119.0(3) ?
C19 C20 H20 . . . 120.2 ?
C19 C20 C21 . . . 119.6(4) ?
H20 C20 C21 . . . 120.17 ?
C20 C21 H21 . . . 119.43 ?
C20 C21 C22 . . . 121.1(4) ?
H21 C21 C22 . . . 119.42 ?
C21 C22 H22 . . . 120.3 ?
C21 C22 C23 . . . 119.4(4) ?
H22 C22 C23 . . . 120.34 ?
C22 C23 H23 . . . 120.16 ?
C22 C23 C24 . . . 119.7(4) ?
H23 C23 C24 . . . 120.13 ?
C19 C24 C23 . . . 121.1(4) ?
C19 C24 H24 . . . 119.49 ?
C23 C24 H24 . . . 119.44 ?
P2 C25 C26 . . . 122.5(2) ?
P2 C25 C30 . . . 118.3(2) ?
C26 C25 C30 . . . 118.9(3) ?
C25 C26 H26 . . . 120 ?
C25 C26 C27 . . . 120.1(3) ?
H26 C26 C27 . . . 119.93 ?
C26 C27 H27 . . . 119.82 ?
C26 C27 C28 . . . 120.4(3) ?
H27 C27 C28 . . . 119.8 ?
C27 C28 H28 . . . 120.11 ?
C27 C28 C29 . . . 119.9(3) ?
H28 C28 C29 . . . 120.03 ?
C28 C29 H29 . . . 119.9 ?
C28 C29 C30 . . . 120.2(3) ?
H29 C29 C30 . . . 119.9 ?
C25 C30 C29 . . . 120.6(3) ?
C25 C30 H30 . . . 119.75 ?
C29 C30 H30 . . . 119.67 ?
Ag1 P3 C31 . . . 125.99(12) ?
Ag1 P3 C37 . . . 111.29(12) ?
Ag1 P3 C44 . . . 105.20(11) ?
C31 P3 C37 . . . 103.03(14) ?
C31 P3 C44 . . . 104.98(16) ?
C37 P3 C44 . . . 104.42(16) ?
P3 C31 C32 . . . 118.4(2) ?
P3 C31 C36 . . . 123.7(3) ?
C32 C31 C36 . . . 117.8(3) ?
C31 C32 H32 . . . 119.38 ?
C31 C32 C33 . . . 121.2(3) ?
H32 C32 C33 . . . 119.39 ?
C32 C33 H33 . . . 119.77 ?
C32 C33 C34 . . . 120.5(4) ?
H33 C33 C34 . . . 119.75 ?
C33 C34 H34 . . . 120.65 ?
C33 C34 C35 . . . 118.7(3) ?
H34 C34 C35 . . . 120.62 ?
C34 C35 H35 . . . 119.07 ?
C34 C35 C36 . . . 121.8(3) ?
H35 C35 C36 . . . 119.08 ?
C31 C36 C35 . . . 119.9(3) ?
C31 C36 H36 . . . 120.1 ?
C35 C36 H36 . . . 120.01 ?
P3 C37 C38 . . . 117.6(3) ?
P3 C37 C42 . . . 124.5(3) ?
C38 C37 C42 . . . 118.0(3) ?
C37 C38 H38 . . . 119.14 ?
C37 C38 C39 . . . 121.7(3) ?
H38 C38 C39 . . . 119.19 ?
C38 C39 H39 . . . 120.4 ?
C38 C39 C40 . . . 119.2(3) ?
H39 C39 C40 . . . 120.44 ?
C39 C40 H40 . . . 120.01 ?
C39 C40 C41 . . . 119.9(3) ?
H40 C40 C41 . . . 120.07 ?
C40 C41 H41 . . . 119.74 ?
C40 C41 C42 . . . 120.6(3) ?
H41 C41 C42 . . . 119.69 ?
C37 C42 C41 . . . 120.7(3) ?
C37 C42 H42 . . . 119.64 ?
C41 C42 H42 . . . 119.68 ?
P2 C43 C44 . . . 119.0(3) ?
P2 C43 C48 . . . 122.6(2) ?
C44 C43 C48 . . . 118.4(3) ?
P3 C44 C43 . . . 118.8(3) ?
P3 C44 C45 . . . 122.1(2) ?
C43 C44 C45 . . . 119.1(3) ?
C44 C45 H45 . . . 119.32 ?
C44 C45 C46 . . . 121.4(3) ?
H45 C45 C46 . . . 119.26 ?
C45 C46 H46 . . . 120.22 ?
C45 C46 C47 . . . 119.5(3) ?
H46 C46 C47 . . . 120.27 ?
C46 C47 H47 . . . 119.91 ?
C46 C47 C48 . . . 120.2(3) ?
H47 C47 C48 . . . 119.92 ?
C43 C48 C47 . . . 121.4(3) ?
C43 C48 H48 . . . 119.33 ?
C47 C48 H48 . . . 119.28 ?

loop_
_geom_bond_atom_site_label_1
_geom_bond_atom_site_label_2
_geom_bond_site_symmetry_1
_geom_bond_site_symmetry_2
_geom_bond_distance
_geom_bond_publ_flag
Ag1 S1 . . 2.5355(10) ?
Ag1 P1 . . 2.4468(10) ?
Ag1 P2 . . 2.5119(9) ?
Ag1 P3 . . 2.4944(10) ?
S1 C2 . . 1.768(4) ?
C1 C2 . . 1.414(4) ?
C1 C6 . . 1.409(5) ?
C1 P1 . . 1.829(4) ?
C2 C3 . . 1.404(6) ?
C3 H3 . . 0.9606 ?
C3 C4 . . 1.376(5) ?
C4 H4 . . 0.9609 ?
C4 C5 . . 1.390(4) ?
C5 H5 . . 0.96 ?
C5 C6 . . 1.381(5) ?
C6 H6 . . 0.9601 ?
P1 C7 . . 1.831(3) ?
P1 C13 . . 1.829(3) ?
C7 C8 . . 1.398(5) ?
C7 C12 . . 1.397(5) ?
C8 H8 . . 0.9594 ?
C8 C9 . . 1.407(4) ?
C9 H9 . . 0.96 ?
C9 C10 . . 1.375(7) ?
C10 H10 . . 0.9599 ?
C10 C11 . . 1.380(6) ?
C11 H11 . . 0.9599 ?
C11 C12 . . 1.395(4) ?
C12 H12 . . 0.9595 ?
C13 C14 . . 1.394(5) ?
C13 C18 . . 1.390(4) ?
C14 H14 . . 0.9601 ?
C14 C15 . . 1.381(4) ?
C15 H15 . . 0.9598 ?
C15 C16 . . 1.377(4) ?
C16 H16 . . 0.9606 ?
C16 C17 . . 1.380(5) ?
C17 H17 . . 0.9605 ?
C17 C18 . . 1.393(4) ?
C18 H18 . . 0.9598 ?
P2 C19 . . 1.830(3) ?
P2 C25 . . 1.833(3) ?
P2 C43 . . 1.845(4) ?
C19 C20 . . 1.388(5) ?
C19 C24 . . 1.378(5) ?
C20 H20 . . 0.9604 ?
C20 C21 . . 1.386(5) ?
C21 H21 . . 0.9605 ?
C21 C22 . . 1.376(7) ?
C22 H22 . . 0.9603 ?
C22 C23 . . 1.379(7) ?
C23 H23 . . 0.9599 ?
C23 C24 . . 1.390(5) ?
C24 H24 . . 0.9603 ?
C25 C26 . . 1.384(4) ?
C25 C30 . . 1.388(5) ?
C26 H26 . . 0.9596 ?
C26 C27 . . 1.400(4) ?
C27 H27 . . 0.9598 ?
C27 C28 . . 1.374(5) ?
C28 H28 . . 0.9597 ?
C28 C29 . . 1.373(4) ?
C29 H29 . . 0.9595 ?
C29 C30 . . 1.391(4) ?
C30 H30 . . 0.9598 ?
P3 C31 . . 1.828(3) ?
P3 C37 . . 1.826(3) ?
P3 C44 . . 1.845(4) ?
C31 C32 . . 1.368(5) ?
C31 C36 . . 1.378(4) ?
C32 H32 . . 0.9599 ?
C32 C33 . . 1.378(6) ?
C33 H33 . . 0.9593 ?
C33 C34 . . 1.366(5) ?
C34 H34 . . 0.9597 ?
C34 C35 . . 1.336(5) ?
C35 H35 . . 0.9595 ?
C35 C36 . . 1.388(5) ?
C36 H36 . . 0.9605 ?
C37 C38 . . 1.385(5) ?
C37 C42 . . 1.380(5) ?
C38 H38 . . 0.9603 ?
C38 C39 . . 1.388(4) ?
C39 H39 . . 0.9602 ?
C39 C40 . . 1.385(5) ?
C40 H40 . . 0.9595 ?
C40 C41 . . 1.361(5) ?
C41 H41 . . 0.9602 ?
C41 C42 . . 1.394(4) ?
C42 H42 . . 0.9597 ?
C43 C44 . . 1.415(4) ?
C43 C48 . . 1.400(5) ?
C44 C45 . . 1.395(5) ?
C45 H45 . . 0.96 ?
C45 C46 . . 1.379(5) ?
C46 H46 . . 0.9603 ?
C46 C47 . . 1.389(4) ?
C47 H47 . . 0.9605 ?
C47 C48 . . 1.376(5) ?
C48 H48 . . 0.96 ?
